data_4135075
loop_
_publ_author_name
'Scholz, Alexander Stefan'
'Massoth, Julian'
'Bursch, Markus'
'Mewes, Jan'
'Hetzke, Thilo'
'Wolf, Bernd'
'Bolte, Michael'
'Lerner, Hans-Wolfram'
'Grimme, Stefan'
'Wagner, Matthias'

_publ_section_title
;
 BNB-Doped Phenalenyls: Modular Synthesis, Optoelectronic Properties, and
 One-Electron Reduction.
;
_journal_name_full 'Journal of the American Chemical Society'
_journal_paper_doi 10.1021/jacs.0c03118
_journal_year 2020
_chemical_formula_moiety 'C29 H19 B2 N'
_chemical_formula_sum 'C29 H19 B2 N'
_chemical_formula_weight 403.07
_space_group_crystal_system orthorhombic
_space_group_IT_number 19
_space_group_name_Hall 'P 2ac 2ab'
_space_group_name_H-M_alt 'P 21 21 21'
_atom_sites_solution_hydrogens geom
_atom_sites_solution_primary direct
_audit_creation_method SHELXL-2018/3
_cell_angle_alpha 90
_cell_angle_beta 90
_cell_angle_gamma 90
_cell_formula_units_Z 8
_cell_length_a 13.7589(7)
_cell_length_b 14.0096(9)
_cell_length_c 20.7132(10)
_cell_measurement_reflns_used 16671
_cell_measurement_temperature 173(2)
_cell_measurement_theta_max 25.89
_cell_measurement_theta_min 1.97
_cell_volume 3992.6(4)
_computing_cell_refinement 'X-Area (Stoe & Cie, 2001)'
_computing_data_collection 'X-Area (Stoe & Cie, 2001)'
_computing_data_reduction 'X-Area (Stoe & Cie, 2001)'
_computing_molecular_graphics 'XP in SHELXTL-Plus (Sheldrick, 2008)'
_computing_publication_material SHELXL
_computing_structure_refinement 'SHELXL (Sheldrick, 2008)'
_computing_structure_solution 'SHELXS (Sheldrick, 2008)'
_diffrn_ambient_temperature 173(2)
_diffrn_measured_fraction_theta_full 0.999
_diffrn_measured_fraction_theta_max 0.999
_diffrn_measurement_device_type 'STOE IPDS II two-circle-diffractometer'
_diffrn_measurement_method \w
_diffrn_radiation_type MoK\a
_diffrn_radiation_wavelength 0.71073
_diffrn_reflns_av_R_equivalents 0.1111
_diffrn_reflns_av_unetI/netI 0.0917
_diffrn_reflns_Laue_measured_fraction_full 0.999
_diffrn_reflns_Laue_measured_fraction_max 0.999
_diffrn_reflns_limit_h_max 15
_diffrn_reflns_limit_h_min -16
_diffrn_reflns_limit_k_max 16
_diffrn_reflns_limit_k_min -16
_diffrn_reflns_limit_l_max 24
_diffrn_reflns_limit_l_min -24
_diffrn_reflns_number 33162
_diffrn_reflns_point_group_measured_fraction_full 1.000
_diffrn_reflns_point_group_measured_fraction_max 1.000
_diffrn_reflns_theta_full 25.000
_diffrn_reflns_theta_max 25.027
_diffrn_reflns_theta_min 1.966
_diffrn_source 'Genix 3D I\mS microfocus X-ray source'
_exptl_absorpt_coefficient_mu 0.076
_exptl_absorpt_correction_T_max 1.000
_exptl_absorpt_correction_T_min 0.613
_exptl_absorpt_correction_type multi-scan
_exptl_absorpt_process_details 'X-Area (Stoe & Cie, 2001)'
_exptl_crystal_colour colourless
_exptl_crystal_density_diffrn 1.341
_exptl_crystal_description block
_exptl_crystal_F_000 1680
_exptl_crystal_size_max 0.170
_exptl_crystal_size_mid 0.090
_exptl_crystal_size_min 0.090
_refine_diff_density_max 0.235
_refine_diff_density_min -0.278
_refine_diff_density_rms 0.059
_refine_ls_abs_structure_details
; 
 Flack x determined using 1373 quotients [(I+)-(I-)]/[(I+)+(I-)] 
 (Parsons, Flack and Wagner, Acta Cryst. B69 (2013) 249-259). 
;
_refine_ls_abs_structure_Flack -0.2(10)
_refine_ls_extinction_method none
_refine_ls_goodness_of_fit_ref 1.108
_refine_ls_hydrogen_treatment constr
_refine_ls_matrix_type full
_refine_ls_number_parameters 579
_refine_ls_number_reflns 7059
_refine_ls_number_restraints 0
_refine_ls_restrained_S_all 1.108
_refine_ls_R_factor_all 0.1310
_refine_ls_R_factor_gt 0.0884
_refine_ls_shift/su_max 0.001
_refine_ls_shift/su_mean 0.000
_refine_ls_structure_factor_coef Fsqd
_refine_ls_weighting_details 'w=1/[\s^2^(Fo^2^)+(0.0824P)^2^+0.6325P] where P=(Fo^2^+2Fc^2^)/3'
_refine_ls_weighting_scheme calc
_refine_ls_wR_factor_gt 0.1786
_refine_ls_wR_factor_ref 0.1999
_reflns_Friedel_coverage 0.791
_reflns_Friedel_fraction_full 1.000
_reflns_Friedel_fraction_max 1.000
_reflns_number_gt 4761
_reflns_number_total 7059
_reflns_threshold_expression 'I > 2\s(I)'
_cod_data_source_file ja0c03118_si_021.cif
_cod_data_source_block wa2814
_cod_database_code 4135075
_shelx_shelxl_version_number 2018/3
_shelx_space_group_comment
; 
The symmetry employed for this shelxl refinement is uniquely defined 
by the following loop, which should always be used as a source of 
symmetry information in preference to the above space-group names. 
They are only intended as comments. 
;
_shelx_estimated_absorpt_t_min 0.987
_shelx_estimated_absorpt_t_max 0.993

loop_
_space_group_symop_operation_xyz
'x, y, z'
'-x+1/2, -y, z+1/2'
'-x, y+1/2, -z+1/2'
'x+1/2, -y+1/2, -z'

loop_
_atom_site_label
_atom_site_type_symbol
_atom_site_fract_x
_atom_site_fract_y
_atom_site_fract_z
_atom_site_U_iso_or_equiv
_atom_site_adp_type
_atom_site_occupancy
_atom_site_site_symmetry_order
_atom_site_calc_flag
_atom_site_refinement_flags_posn
_atom_site_refinement_flags_adp
_atom_site_refinement_flags_occupancy
_atom_site_disorder_assembly
_atom_site_disorder_group
N1 N 0.6150(4) 0.3215(4) 0.4396(3) 0.0284(14) Uani 1 1 d . . . . .
B1 B 0.6290(6) 0.4132(6) 0.4087(4) 0.0286(19) Uani 1 1 d . . . . .
B2 B 0.5928(6) 0.2390(6) 0.4006(4) 0.031(2) Uani 1 1 d . . . . .
C1 C 0.6376(6) 0.4163(5) 0.3336(4) 0.0368(18) Uani 1 1 d . . . . .
C2 C 0.5904(5) 0.3431(5) 0.2970(4) 0.0340(18) Uani 1 1 d . . . . .
C3 C 0.5587(5) 0.2579(6) 0.3294(4) 0.0362(18) Uani 1 1 d . . . . .
C4 C 0.5032(6) 0.1933(6) 0.2933(4) 0.042(2) Uani 1 1 d . . . . .
H4 H 0.479340 0.137583 0.314016 0.050 Uiso 1 1 calc R U . . .
C5 C 0.4817(7) 0.2074(7) 0.2287(4) 0.051(2) Uani 1 1 d . . . . .
H5 H 0.441369 0.163231 0.206475 0.062 Uiso 1 1 calc R U . . .
C6 C 0.5184(7) 0.2842(6) 0.1973(4) 0.051(2) Uani 1 1 d . . . . .
H6 H 0.505626 0.291242 0.152427 0.062 Uiso 1 1 calc R U . . .
C7 C 0.5745(7) 0.3538(6) 0.2287(4) 0.046(2) Uani 1 1 d . . . . .
C8 C 0.6210(7) 0.4300(6) 0.1983(4) 0.049(2) Uani 1 1 d . . . . .
H8 H 0.614556 0.436757 0.152826 0.059 Uiso 1 1 calc R U . . .
C9 C 0.6750(7) 0.4950(7) 0.2312(4) 0.055(3) Uani 1 1 d . . . . .
H9 H 0.707862 0.544597 0.208746 0.066 Uiso 1 1 calc R U . . .
C10 C 0.6820(6) 0.4883(6) 0.2987(4) 0.042(2) Uani 1 1 d . . . . .
H10 H 0.718615 0.535086 0.321341 0.051 Uiso 1 1 calc R U . . .
C11 C 0.6233(6) 0.3119(5) 0.5078(4) 0.0336(17) Uani 1 1 d . . . . .
C12 C 0.6328(6) 0.3937(5) 0.5476(3) 0.0304(16) Uani 1 1 d . . . . .
C13 C 0.6342(6) 0.3796(5) 0.6148(3) 0.0363(18) Uani 1 1 d . . . . .
H13 H 0.637658 0.434163 0.641945 0.044 Uiso 1 1 calc R U . . .
C14 C 0.6308(6) 0.2911(6) 0.6431(4) 0.0359(17) Uani 1 1 d . . . . .
C15 C 0.6245(6) 0.2135(5) 0.6028(3) 0.0325(16) Uani 1 1 d . . . . .
H15 H 0.622261 0.151837 0.621802 0.039 Uiso 1 1 calc R U . . .
C16 C 0.6212(5) 0.2197(5) 0.5367(3) 0.0308(17) Uani 1 1 d . . . . .
C17 C 0.6343(8) 0.2806(6) 0.7157(4) 0.053(2) Uani 1 1 d . . . . .
H17A H 0.655860 0.340763 0.735066 0.080 Uiso 1 1 calc R U . . .
H17B H 0.679835 0.229595 0.727178 0.080 Uiso 1 1 calc R U . . .
H17C H 0.569332 0.264578 0.731824 0.080 Uiso 1 1 calc R U . . .
C21 C 0.6353(6) 0.4889(5) 0.5201(4) 0.0316(18) Uani 1 1 d . . . . .
C22 C 0.6320(6) 0.5039(5) 0.4525(3) 0.0321(17) Uani 1 1 d . . . . .
C23 C 0.6275(6) 0.5978(6) 0.4283(4) 0.039(2) Uani 1 1 d . . . . .
H23 H 0.620865 0.607719 0.383127 0.047 Uiso 1 1 calc R U . . .
C24 C 0.6327(6) 0.6755(5) 0.4690(5) 0.045(2) Uani 1 1 d . . . . .
H24 H 0.630085 0.738475 0.452093 0.054 Uiso 1 1 calc R U . . .
C25 C 0.6419(8) 0.6605(7) 0.5352(5) 0.051(2) Uani 1 1 d . . . . .
H25 H 0.646230 0.713990 0.563277 0.062 Uiso 1 1 calc R U . . .
C26 C 0.6449(6) 0.5712(5) 0.5605(4) 0.0396(19) Uani 1 1 d . . . . .
H26 H 0.653449 0.563273 0.605735 0.048 Uiso 1 1 calc R U . . .
C31 C 0.6196(5) 0.1312(5) 0.4959(4) 0.0288(17) Uani 1 1 d . . . . .
C32 C 0.6074(6) 0.1398(6) 0.4286(4) 0.0337(19) Uani 1 1 d . . . . .
C33 C 0.6150(6) 0.0561(5) 0.3926(4) 0.0370(18) Uani 1 1 d . . . . .
H33 H 0.610387 0.060743 0.346978 0.044 Uiso 1 1 calc R U . . .
C34 C 0.6288(6) -0.0335(6) 0.4193(4) 0.042(2) Uani 1 1 d . . . . .
H34 H 0.632010 -0.088912 0.392958 0.050 Uiso 1 1 calc R U . . .
C35 C 0.6378(6) -0.0392(6) 0.4860(4) 0.043(2) Uani 1 1 d . . . . .
H35 H 0.647006 -0.099892 0.505567 0.051 Uiso 1 1 calc R U . . .
C36 C 0.6338(6) 0.0396(5) 0.5236(4) 0.0351(18) Uani 1 1 d . . . . .
H36 H 0.640616 0.033524 0.569081 0.042 Uiso 1 1 calc R U . . .
N1A N 0.3818(4) 0.4519(4) 0.5598(3) 0.0283(13) Uani 1 1 d . . . . .
B1A B 0.3647(6) 0.3606(6) 0.5910(4) 0.032(2) Uani 1 1 d . . . . .
B2A B 0.4050(6) 0.5345(6) 0.5994(4) 0.0306(19) Uani 1 1 d . . . . .
C1A C 0.3572(5) 0.3605(5) 0.6681(3) 0.0298(16) Uani 1 1 d . . . . .
C2A C 0.4045(5) 0.4343(5) 0.7030(4) 0.0344(18) Uani 1 1 d . . . . .
C3A C 0.4404(5) 0.5180(5) 0.6702(3) 0.0302(16) Uani 1 1 d . . . . .
C4A C 0.4976(6) 0.5797(6) 0.7039(4) 0.0389(18) Uani 1 1 d . . . . .
H4A H 0.522802 0.634202 0.682368 0.047 Uiso 1 1 calc R U . . .
C5A C 0.5209(7) 0.5656(6) 0.7697(4) 0.049(2) Uani 1 1 d . . . . .
H5A H 0.565543 0.607154 0.790507 0.059 Uiso 1 1 calc R U . . .
C6A C 0.4795(7) 0.4926(6) 0.8032(4) 0.044(2) Uani 1 1 d . . . . .
H6A H 0.491063 0.486390 0.848214 0.053 Uiso 1 1 calc R U . . .
C7A C 0.4194(6) 0.4259(6) 0.7711(3) 0.0359(19) Uani 1 1 d . . . . .
C8A C 0.3727(7) 0.3503(6) 0.8043(4) 0.045(2) Uani 1 1 d . . . . .
H8A H 0.379487 0.344328 0.849740 0.054 Uiso 1 1 calc R U . . .
C9A C 0.3179(6) 0.2858(6) 0.7706(4) 0.046(2) Uani 1 1 d . . . . .
H9A H 0.283279 0.237781 0.793418 0.055 Uiso 1 1 calc R U . . .
C10A C 0.3118(6) 0.2894(6) 0.7024(4) 0.0401(19) Uani 1 1 d . . . . .
H10A H 0.275858 0.241887 0.680055 0.048 Uiso 1 1 calc R U . . .
C11A C 0.3746(5) 0.4607(5) 0.4914(3) 0.0246(14) Uani 1 1 d . . . . .
C12A C 0.3645(6) 0.3771(5) 0.4534(4) 0.0325(17) Uani 1 1 d . . . . .
C13A C 0.3536(5) 0.3877(5) 0.3866(4) 0.0338(18) Uani 1 1 d . . . . .
H13A H 0.344595 0.332200 0.360935 0.041 Uiso 1 1 calc R U . . .
C14A C 0.3556(6) 0.4759(5) 0.3565(3) 0.0365(18) Uani 1 1 d . . . . .
C15A C 0.3661(6) 0.5564(6) 0.3951(4) 0.0378(18) Uani 1 1 d . . . . .
H15A H 0.367700 0.617303 0.374993 0.045 Uiso 1 1 calc R U . . .
C16A C 0.3744(6) 0.5515(5) 0.4626(4) 0.0319(18) Uani 1 1 d . . . . .
C17A C 0.3472(7) 0.4845(6) 0.2831(4) 0.047(2) Uani 1 1 d . . . . .
H17D H 0.390331 0.437890 0.262591 0.070 Uiso 1 1 calc R U . . .
H17E H 0.365886 0.549059 0.269810 0.070 Uiso 1 1 calc R U . . .
H17F H 0.279923 0.472110 0.270008 0.070 Uiso 1 1 calc R U . . .
C21A C 0.3641(5) 0.2803(5) 0.4817(4) 0.0320(17) Uani 1 1 d . . . . .
C22A C 0.3644(6) 0.2707(5) 0.5498(4) 0.0314(17) Uani 1 1 d . . . . .
C23A C 0.3716(6) 0.1782(5) 0.5740(4) 0.0361(18) Uani 1 1 d . . . . .
H23A H 0.376835 0.170669 0.619445 0.043 Uiso 1 1 calc R U . . .
C24A C 0.3717(6) 0.0967(6) 0.5365(4) 0.0396(19) Uani 1 1 d . . . . .
H24A H 0.373632 0.034929 0.555321 0.048 Uiso 1 1 calc R U . . .
C25A C 0.3688(6) 0.1090(5) 0.4699(4) 0.0351(18) Uani 1 1 d . . . . .
H25A H 0.369137 0.054616 0.442470 0.042 Uiso 1 1 calc R U . . .
C26A C 0.3654(6) 0.1985(5) 0.4433(4) 0.0340(17) Uani 1 1 d . . . . .
H26A H 0.363869 0.205016 0.397634 0.041 Uiso 1 1 calc R U . . .
C31A C 0.3819(6) 0.6401(5) 0.5000(4) 0.0360(19) Uani 1 1 d . . . . .
C32A C 0.3967(6) 0.6347(6) 0.5671(4) 0.0336(19) Uani 1 1 d . . . . .
C33A C 0.3974(6) 0.7202(6) 0.6030(4) 0.048(2) Uani 1 1 d . . . . .
H33A H 0.401700 0.717008 0.648767 0.057 Uiso 1 1 calc R U . . .
C34A C 0.3920(7) 0.8074(6) 0.5740(4) 0.046(2) Uani 1 1 d . . . . .
H34A H 0.395980 0.864195 0.598947 0.055 Uiso 1 1 calc R U . . .
C35A C 0.3809(7) 0.8122(6) 0.5082(5) 0.051(2) Uani 1 1 d . . . . .
H35A H 0.377100 0.872714 0.487678 0.061 Uiso 1 1 calc R U . . .
C36A C 0.3750(7) 0.7295(6) 0.4713(4) 0.044(2) Uani 1 1 d . . . . .
H36A H 0.366105 0.734189 0.425888 0.053 Uiso 1 1 calc R U . . .

loop_
_atom_site_aniso_label
_atom_site_aniso_U_11
_atom_site_aniso_U_22
_atom_site_aniso_U_33
_atom_site_aniso_U_23
_atom_site_aniso_U_13
_atom_site_aniso_U_12
N1 0.026(3) 0.031(3) 0.028(3) 0.002(3) -0.002(3) -0.003(3)
B1 0.013(4) 0.032(5) 0.041(5) 0.000(4) -0.008(4) 0.005(4)
B2 0.023(4) 0.036(5) 0.035(5) -0.007(4) 0.003(3) -0.003(4)
C1 0.033(4) 0.031(4) 0.046(5) 0.002(3) 0.003(4) 0.001(4)
C2 0.033(4) 0.036(4) 0.033(4) 0.004(3) 0.007(3) 0.013(3)
C3 0.035(4) 0.038(4) 0.035(4) -0.012(4) 0.004(3) 0.003(3)
C4 0.047(5) 0.048(5) 0.032(5) -0.004(4) 0.004(4) 0.002(4)
C5 0.066(6) 0.054(6) 0.033(5) -0.011(4) -0.008(4) -0.002(5)
C6 0.062(6) 0.063(6) 0.029(5) -0.012(4) -0.006(4) 0.014(5)
C7 0.054(6) 0.048(5) 0.036(5) 0.005(4) 0.005(4) 0.012(4)
C8 0.061(6) 0.053(5) 0.034(5) 0.014(4) 0.007(4) 0.025(5)
C9 0.072(7) 0.051(6) 0.042(5) 0.013(4) 0.015(5) 0.000(5)
C10 0.042(5) 0.035(5) 0.050(5) 0.011(4) 0.009(4) 0.004(4)
C11 0.028(4) 0.037(4) 0.036(4) -0.003(3) 0.002(3) 0.003(4)
C12 0.023(4) 0.036(4) 0.033(4) -0.002(3) -0.004(3) 0.002(3)
C13 0.036(4) 0.038(4) 0.035(4) -0.008(3) -0.006(4) 0.000(4)
C14 0.030(4) 0.044(4) 0.034(4) -0.001(4) 0.002(3) -0.004(4)
C15 0.037(4) 0.026(4) 0.034(4) 0.006(3) 0.006(3) -0.006(4)
C16 0.028(4) 0.030(4) 0.034(4) 0.003(3) 0.004(3) 0.008(4)
C17 0.066(6) 0.051(5) 0.042(5) 0.006(4) 0.000(5) 0.006(5)
C21 0.034(4) 0.026(4) 0.035(4) -0.001(3) -0.001(4) 0.005(4)
C22 0.028(4) 0.031(4) 0.037(4) 0.002(3) -0.002(3) 0.004(3)
C23 0.037(5) 0.037(5) 0.042(5) 0.000(4) -0.006(4) 0.003(4)
C24 0.043(5) 0.024(4) 0.068(6) 0.002(4) 0.003(5) 0.000(4)
C25 0.064(6) 0.039(5) 0.050(6) -0.005(4) 0.012(5) 0.002(5)
C26 0.044(5) 0.034(4) 0.041(5) -0.001(4) 0.006(4) -0.001(4)
C31 0.017(4) 0.030(4) 0.038(4) 0.003(3) -0.003(3) 0.001(3)
C32 0.035(5) 0.038(5) 0.028(4) -0.005(4) -0.001(3) 0.005(3)
C33 0.045(5) 0.033(4) 0.033(4) 0.000(3) 0.007(3) 0.004(4)
C34 0.040(4) 0.035(5) 0.050(5) -0.005(4) 0.004(4) -0.006(4)
C35 0.045(5) 0.029(4) 0.053(5) -0.007(4) -0.006(4) 0.004(4)
C36 0.033(4) 0.039(5) 0.033(4) 0.005(4) -0.008(4) 0.001(4)
N1A 0.029(3) 0.026(3) 0.029(3) -0.001(2) -0.002(3) 0.004(3)
B1A 0.026(4) 0.042(5) 0.029(5) 0.009(4) -0.001(4) -0.011(4)
B2A 0.025(4) 0.034(5) 0.033(5) 0.002(4) -0.001(3) -0.004(4)
C1A 0.026(4) 0.030(4) 0.034(4) 0.005(3) -0.005(3) 0.008(3)
C2A 0.034(4) 0.033(4) 0.036(4) 0.001(3) -0.004(3) 0.004(3)
C3A 0.034(4) 0.028(4) 0.028(4) 0.001(3) -0.004(3) 0.005(3)
C4A 0.055(5) 0.032(4) 0.030(4) -0.005(3) -0.006(4) 0.000(4)
C5A 0.065(6) 0.037(5) 0.044(6) -0.011(4) -0.009(4) 0.002(4)
C6A 0.066(6) 0.038(5) 0.028(4) -0.003(4) -0.006(4) 0.013(4)
C7A 0.045(5) 0.041(4) 0.022(4) -0.003(3) 0.001(3) 0.015(4)
C8A 0.049(5) 0.051(5) 0.035(4) 0.004(4) -0.001(4) 0.011(4)
C9A 0.045(5) 0.036(5) 0.056(6) 0.021(4) 0.012(4) 0.012(4)
C10A 0.049(5) 0.035(4) 0.037(5) 0.004(4) -0.006(4) 0.001(4)
C11A 0.020(3) 0.025(4) 0.029(4) 0.000(3) -0.001(3) -0.003(3)
C12A 0.026(4) 0.037(4) 0.035(4) 0.007(3) 0.002(3) 0.002(4)
C13A 0.030(4) 0.030(4) 0.041(5) -0.007(3) -0.003(3) 0.004(3)
C14A 0.040(4) 0.037(4) 0.032(4) 0.007(3) 0.001(3) 0.007(4)
C15A 0.042(4) 0.035(4) 0.036(4) 0.007(3) 0.000(4) 0.009(4)
C16A 0.026(4) 0.030(4) 0.039(5) 0.000(4) -0.008(3) -0.006(4)
C17A 0.077(6) 0.040(5) 0.023(4) -0.005(3) -0.001(4) 0.000(4)
C21A 0.018(3) 0.032(4) 0.046(5) -0.003(3) 0.000(3) -0.003(3)
C22A 0.028(4) 0.033(4) 0.034(4) -0.002(3) -0.005(3) -0.001(4)
C23A 0.038(4) 0.032(4) 0.038(4) 0.010(4) -0.004(4) -0.007(4)
C24A 0.039(5) 0.034(4) 0.046(5) 0.008(4) -0.008(4) -0.006(4)
C25A 0.026(4) 0.021(4) 0.059(5) -0.007(3) -0.001(4) 0.000(3)
C26A 0.029(4) 0.038(4) 0.035(4) -0.005(4) 0.010(3) -0.002(4)
C31A 0.032(4) 0.038(5) 0.038(4) 0.003(4) -0.001(3) 0.001(4)
C32A 0.035(5) 0.030(4) 0.037(5) 0.001(4) 0.001(3) -0.010(3)
C33A 0.059(6) 0.043(5) 0.041(5) -0.002(4) -0.008(4) -0.003(4)
C34A 0.064(6) 0.030(5) 0.044(5) -0.005(4) -0.004(4) 0.007(4)
C35A 0.060(6) 0.032(5) 0.062(6) 0.011(4) -0.009(5) -0.004(4)
C36A 0.055(6) 0.029(4) 0.049(5) 0.001(4) -0.002(5) 0.004(4)

loop_
_atom_type_symbol
_atom_type_description
_atom_type_scat_dispersion_real
_atom_type_scat_dispersion_imag
_atom_type_scat_source
C C 0.0033 0.0016 'International Tables Vol C Tables 4.2.6.8 and 6.1.1.4'
H H 0.0000 0.0000 'International Tables Vol C Tables 4.2.6.8 and 6.1.1.4'
B B 0.0013 0.0007 'International Tables Vol C Tables 4.2.6.8 and 6.1.1.4'
N N 0.0061 0.0033 'International Tables Vol C Tables 4.2.6.8 and 6.1.1.4'

loop_
_geom_angle_atom_site_label_1
_geom_angle_atom_site_label_2
_geom_angle_atom_site_label_3
_geom_angle
_geom_angle_site_symmetry_1
_geom_angle_site_symmetry_3
_geom_angle_publ_flag
C11 N1 B2 119.8(6) . . ?
C11 N1 B1 120.8(6) . . ?
B2 N1 B1 119.4(6) . . ?
N1 B1 C22 117.9(7) . . ?
N1 B1 C1 118.4(7) . . ?
C22 B1 C1 123.6(7) . . ?
N1 B2 C32 119.4(7) . . ?
N1 B2 C3 117.0(7) . . ?
C32 B2 C3 123.5(7) . . ?
C10 C1 C2 116.5(7) . . ?
C10 C1 B1 125.1(7) . . ?
C2 C1 B1 118.2(7) . . ?
C1 C2 C3 119.1(7) . . ?
C1 C2 C7 121.0(7) . . ?
C3 C2 C7 119.9(8) . . ?
C4 C3 C2 116.9(7) . . ?
C4 C3 B2 123.7(8) . . ?
C2 C3 B2 119.2(7) . . ?
C5 C4 C3 122.7(9) . . ?
C5 C4 H4 118.6 . . ?
C3 C4 H4 118.6 . . ?
C6 C5 C4 119.8(9) . . ?
C6 C5 H5 120.1 . . ?
C4 C5 H5 120.1 . . ?
C5 C6 C7 122.2(8) . . ?
C5 C6 H6 118.9 . . ?
C7 C6 H6 118.9 . . ?
C8 C7 C6 125.0(8) . . ?
C8 C7 C2 117.1(8) . . ?
C6 C7 C2 117.9(8) . . ?
C9 C8 C7 122.4(8) . . ?
C9 C8 H8 118.8 . . ?
C7 C8 H8 118.8 . . ?
C8 C9 C10 119.5(9) . . ?
C8 C9 H9 120.3 . . ?
C10 C9 H9 120.3 . . ?
C1 C10 C9 122.6(9) . . ?
C1 C10 H10 118.7 . . ?
C9 C10 H10 118.7 . . ?
C12 C11 N1 120.5(7) . . ?
C12 C11 C16 119.4(7) . . ?
N1 C11 C16 120.1(7) . . ?
C13 C12 C11 117.6(7) . . ?
C13 C12 C21 121.1(7) . . ?
C11 C12 C21 121.2(7) . . ?
C14 C13 C12 123.3(7) . . ?
C14 C13 H13 118.4 . . ?
C12 C13 H13 118.4 . . ?
C13 C14 C15 117.3(7) . . ?
C13 C14 C17 120.8(7) . . ?
C15 C14 C17 121.9(7) . . ?
C16 C15 C14 123.9(7) . . ?
C16 C15 H15 118.0 . . ?
C14 C15 H15 118.0 . . ?
C15 C16 C11 118.4(7) . . ?
C15 C16 C31 120.6(7) . . ?
C11 C16 C31 120.9(6) . . ?
C14 C17 H17A 109.5 . . ?
C14 C17 H17B 109.5 . . ?
H17A C17 H17B 109.5 . . ?
C14 C17 H17C 109.5 . . ?
H17A C17 H17C 109.5 . . ?
H17B C17 H17C 109.5 . . ?
C22 C21 C26 117.5(7) . . ?
C22 C21 C12 121.5(7) . . ?
C26 C21 C12 120.9(7) . . ?
C23 C22 C21 119.4(7) . . ?
C23 C22 B1 123.5(7) . . ?
C21 C22 B1 117.0(7) . . ?
C24 C23 C22 121.2(8) . . ?
C24 C23 H23 119.4 . . ?
C22 C23 H23 119.4 . . ?
C23 C24 C25 119.2(8) . . ?
C23 C24 H24 120.4 . . ?
C25 C24 H24 120.4 . . ?
C26 C25 C24 121.5(8) . . ?
C26 C25 H25 119.3 . . ?
C24 C25 H25 119.3 . . ?
C25 C26 C21 120.9(8) . . ?
C25 C26 H26 119.5 . . ?
C21 C26 H26 119.5 . . ?
C32 C31 C36 119.6(7) . . ?
C32 C31 C16 119.1(7) . . ?
C36 C31 C16 121.2(7) . . ?
C33 C32 C31 116.5(7) . . ?
C33 C32 B2 125.2(7) . . ?
C31 C32 B2 118.1(7) . . ?
C34 C33 C32 124.1(7) . . ?
C34 C33 H33 117.9 . . ?
C32 C33 H33 117.9 . . ?
C33 C34 C35 117.5(8) . . ?
C33 C34 H34 121.2 . . ?
C35 C34 H34 121.2 . . ?
C36 C35 C34 121.5(8) . . ?
C36 C35 H35 119.3 . . ?
C34 C35 H35 119.3 . . ?
C35 C36 C31 120.7(8) . . ?
C35 C36 H36 119.7 . . ?
C31 C36 H36 119.7 . . ?
C11A N1A B1A 120.5(6) . . ?
C11A N1A B2A 120.5(6) . . ?
B1A N1A B2A 119.0(6) . . ?
N1A B1A C22A 118.6(7) . . ?
N1A B1A C1A 117.2(7) . . ?
C22A B1A C1A 124.0(7) . . ?
N1A B2A C32A 117.3(7) . . ?
N1A B2A C3A 118.7(7) . . ?
C32A B2A C3A 124.0(7) . . ?
C10A C1A C2A 118.3(7) . . ?
C10A C1A B1A 123.1(7) . . ?
C2A C1A B1A 118.5(6) . . ?
C1A C2A C7A 120.4(7) . . ?
C1A C2A C3A 120.6(7) . . ?
C7A C2A C3A 118.9(7) . . ?
C4A C3A C2A 118.2(7) . . ?
C4A C3A B2A 124.5(7) . . ?
C2A C3A B2A 117.2(6) . . ?
C3A C4A C5A 122.4(8) . . ?
C3A C4A H4A 118.8 . . ?
C5A C4A H4A 118.8 . . ?
C6A C5A C4A 120.1(8) . . ?
C6A C5A H5A 119.9 . . ?
C4A C5A H5A 119.9 . . ?
C5A C6A C7A 120.1(8) . . ?
C5A C6A H6A 119.9 . . ?
C7A C6A H6A 119.9 . . ?
C6A C7A C8A 122.1(7) . . ?
C6A C7A C2A 119.5(7) . . ?
C8A C7A C2A 118.4(8) . . ?
C9A C8A C7A 119.8(7) . . ?
C9A C8A H8A 120.1 . . ?
C7A C8A H8A 120.1 . . ?
C8A C9A C10A 121.2(8) . . ?
C8A C9A H9A 119.4 . . ?
C10A C9A H9A 119.4 . . ?
C1A C10A C9A 121.0(8) . . ?
C1A C10A H10A 119.5 . . ?
C9A C10A H10A 119.5 . . ?
C16A C11A C12A 120.8(6) . . ?
C16A C11A N1A 120.0(6) . . ?
C12A C11A N1A 119.2(6) . . ?
C13A C12A C11A 118.1(6) . . ?
C13A C12A C21A 119.3(7) . . ?
C11A C12A C21A 122.6(7) . . ?
C14A C13A C12A 122.6(7) . . ?
C14A C13A H13A 118.7 . . ?
C12A C13A H13A 118.7 . . ?
C13A C14A C15A 117.8(7) . . ?
C13A C14A C17A 121.2(7) . . ?
C15A C14A C17A 121.1(7) . . ?
C14A C15A C16A 122.8(7) . . ?
C14A C15A H15A 118.6 . . ?
C16A C15A H15A 118.6 . . ?
C15A C16A C11A 117.8(7) . . ?
C15A C16A C31A 119.4(7) . . ?
C11A C16A C31A 122.8(7) . . ?
C14A C17A H17D 109.5 . . ?
C14A C17A H17E 109.5 . . ?
H17D C17A H17E 109.5 . . ?
C14A C17A H17F 109.5 . . ?
H17D C17A H17F 109.5 . . ?
H17E C17A H17F 109.5 . . ?
C26A C21A C22A 119.3(7) . . ?
C26A C21A C12A 121.8(7) . . ?
C22A C21A C12A 118.9(7) . . ?
C23A C22A C21A 116.6(7) . . ?
C23A C22A B1A 124.6(7) . . ?
C21A C22A B1A 118.7(7) . . ?
C24A C23A C22A 124.5(8) . . ?
C24A C23A H23A 117.8 . . ?
C22A C23A H23A 117.8 . . ?
C23A C24A C25A 117.1(7) . . ?
C23A C24A H24A 121.4 . . ?
C25A C24A H24A 121.4 . . ?
C26A C25A C24A 120.9(7) . . ?
C26A C25A H25A 119.6 . . ?
C24A C25A H25A 119.6 . . ?
C25A C26A C21A 121.5(8) . . ?
C25A C26A H26A 119.3 . . ?
C21A C26A H26A 119.3 . . ?
C36A C31A C32A 118.8(8) . . ?
C36A C31A C16A 122.1(7) . . ?
C32A C31A C16A 119.2(7) . . ?
C31A C32A C33A 118.5(8) . . ?
C31A C32A B2A 118.8(7) . . ?
C33A C32A B2A 122.5(8) . . ?
C34A C33A C32A 121.8(8) . . ?
C34A C33A H33A 119.1 . . ?
C32A C33A H33A 119.1 . . ?
C33A C34A C35A 119.2(8) . . ?
C33A C34A H34A 120.4 . . ?
C35A C34A H34A 120.4 . . ?
C34A C35A C36A 120.8(9) . . ?
C34A C35A H35A 119.6 . . ?
C36A C35A H35A 119.6 . . ?
C35A C36A C31A 120.7(9) . . ?
C35A C36A H36A 119.6 . . ?
C31A C36A H36A 119.6 . . ?

loop_
_geom_bond_atom_site_label_1
_geom_bond_atom_site_label_2
_geom_bond_distance
_geom_bond_site_symmetry_2
_geom_bond_publ_flag
N1 C11 1.423(9) . ?
N1 B2 1.443(10) . ?
N1 B1 1.449(10) . ?
B1 C22 1.561(11) . ?
B1 C1 1.562(12) . ?
B2 C32 1.518(12) . ?
B2 C3 1.571(12) . ?
C1 C10 1.382(11) . ?
C1 C2 1.431(11) . ?
C2 C3 1.438(11) . ?
C2 C7 1.438(11) . ?
C3 C4 1.399(11) . ?
C4 C5 1.384(12) . ?
C4 H4 0.9500 . ?
C5 C6 1.356(12) . ?
C5 H5 0.9500 . ?
C6 C7 1.405(12) . ?
C6 H6 0.9500 . ?
C7 C8 1.395(12) . ?
C8 C9 1.359(13) . ?
C8 H8 0.9500 . ?
C9 C10 1.405(12) . ?
C9 H9 0.9500 . ?
C10 H10 0.9500 . ?
C11 C12 1.417(10) . ?
C11 C16 1.423(10) . ?
C12 C13 1.406(10) . ?
C12 C21 1.451(10) . ?
C13 C14 1.372(11) . ?
C13 H13 0.9500 . ?
C14 C15 1.374(10) . ?
C14 C17 1.512(11) . ?
C15 C16 1.373(10) . ?
C15 H15 0.9500 . ?
C16 C31 1.500(10) . ?
C17 H17A 0.9800 . ?
C17 H17B 0.9800 . ?
C17 H17C 0.9800 . ?
C21 C22 1.418(11) . ?
C21 C26 1.432(10) . ?
C22 C23 1.409(10) . ?
C23 C24 1.379(11) . ?
C23 H23 0.9500 . ?
C24 C25 1.394(12) . ?
C24 H24 0.9500 . ?
C25 C26 1.357(12) . ?
C25 H25 0.9500 . ?
C26 H26 0.9500 . ?
C31 C32 1.411(11) . ?
C31 C36 1.419(10) . ?
C32 C33 1.394(10) . ?
C33 C34 1.384(11) . ?
C33 H33 0.9500 . ?
C34 C35 1.389(12) . ?
C34 H34 0.9500 . ?
C35 C36 1.353(11) . ?
C35 H35 0.9500 . ?
C36 H36 0.9500 . ?
N1A C11A 1.425(9) . ?
N1A B1A 1.453(10) . ?
N1A B2A 1.455(10) . ?
B1A C22A 1.523(11) . ?
B1A C1A 1.601(11) . ?
B2A C32A 1.559(12) . ?
B2A C3A 1.563(11) . ?
C1A C10A 1.373(10) . ?
C1A C2A 1.420(10) . ?
C2A C7A 1.431(10) . ?
C2A C3A 1.441(10) . ?
C3A C4A 1.361(10) . ?
C4A C5A 1.414(11) . ?
C4A H4A 0.9500 . ?
C5A C6A 1.361(12) . ?
C5A H5A 0.9500 . ?
C6A C7A 1.413(11) . ?
C6A H6A 0.9500 . ?
C7A C8A 1.417(11) . ?
C8A C9A 1.367(12) . ?
C8A H8A 0.9500 . ?
C9A C10A 1.416(12) . ?
C9A H9A 0.9500 . ?
C10A H10A 0.9500 . ?
C11A C16A 1.405(10) . ?
C11A C12A 1.418(10) . ?
C12A C13A 1.399(10) . ?
C12A C21A 1.477(10) . ?
C13A C14A 1.385(10) . ?
C13A H13A 0.9500 . ?
C14A C15A 1.391(11) . ?
C14A C17A 1.528(10) . ?
C15A C16A 1.404(11) . ?
C15A H15A 0.9500 . ?
C16A C31A 1.467(10) . ?
C17A H17D 0.9800 . ?
C17A H17E 0.9800 . ?
C17A H17F 0.9800 . ?
C21A C26A 1.395(10) . ?
C21A C22A 1.416(10) . ?
C22A C23A 1.393(10) . ?
C23A C24A 1.381(11) . ?
C23A H23A 0.9500 . ?
C24A C25A 1.390(11) . ?
C24A H24A 0.9500 . ?
C25A C26A 1.371(10) . ?
C25A H25A 0.9500 . ?
C26A H26A 0.9500 . ?
C31A C36A 1.391(11) . ?
C31A C32A 1.407(11) . ?
C32A C33A 1.410(11) . ?
C33A C34A 1.364(12) . ?
C33A H33A 0.9500 . ?
C34A C35A 1.372(13) . ?
C34A H34A 0.9500 . ?
C35A C36A 1.391(12) . ?
C35A H35A 0.9500 . ?
C36A H36A 0.9500 . ?

loop_
_geom_torsion_atom_site_label_1
_geom_torsion_atom_site_label_2
_geom_torsion_atom_site_label_3
_geom_torsion_atom_site_label_4
_geom_torsion
_geom_torsion_site_symmetry_1
_geom_torsion_site_symmetry_2
_geom_torsion_site_symmetry_3
_geom_torsion_site_symmetry_4
_geom_torsion_publ_flag
C11 N1 B1 C22 -12.4(10) . . . . ?
B2 N1 B1 C22 167.9(6) . . . . ?
C11 N1 B1 C1 169.1(7) . . . . ?
B2 N1 B1 C1 -10.6(10) . . . . ?
C11 N1 B2 C32 -17.8(10) . . . . ?
B1 N1 B2 C32 161.9(7) . . . . ?
C11 N1 B2 C3 164.9(6) . . . . ?
B1 N1 B2 C3 -15.4(10) . . . . ?
N1 B1 C1 C10 -157.2(7) . . . . ?
C22 B1 C1 C10 24.4(13) . . . . ?
N1 B1 C1 C2 27.6(11) . . . . ?
C22 B1 C1 C2 -150.8(7) . . . . ?
C10 C1 C2 C3 168.7(7) . . . . ?
B1 C1 C2 C3 -15.7(10) . . . . ?
C10 C1 C2 C7 -11.2(11) . . . . ?
B1 C1 C2 C7 164.4(7) . . . . ?
C1 C2 C3 C4 172.9(7) . . . . ?
C7 C2 C3 C4 -7.2(10) . . . . ?
C1 C2 C3 B2 -10.8(10) . . . . ?
C7 C2 C3 B2 169.1(7) . . . . ?
N1 B2 C3 C4 -156.5(7) . . . . ?
C32 B2 C3 C4 26.3(11) . . . . ?
N1 B2 C3 C2 27.4(9) . . . . ?
C32 B2 C3 C2 -149.7(7) . . . . ?
C2 C3 C4 C5 2.3(12) . . . . ?
B2 C3 C4 C5 -173.8(8) . . . . ?
C3 C4 C5 C6 2.8(14) . . . . ?
C4 C5 C6 C7 -3.1(14) . . . . ?
C5 C6 C7 C8 174.4(9) . . . . ?
C5 C6 C7 C2 -1.8(13) . . . . ?
C1 C2 C7 C8 10.4(11) . . . . ?
C3 C2 C7 C8 -169.5(7) . . . . ?
C1 C2 C7 C6 -173.1(8) . . . . ?
C3 C2 C7 C6 7.0(11) . . . . ?
C6 C7 C8 C9 -179.6(9) . . . . ?
C2 C7 C8 C9 -3.3(13) . . . . ?
C7 C8 C9 C10 -2.6(14) . . . . ?
C2 C1 C10 C9 5.2(12) . . . . ?
B1 C1 C10 C9 -170.1(8) . . . . ?
C8 C9 C10 C1 1.6(14) . . . . ?
B2 N1 C11 C12 -171.9(7) . . . . ?
B1 N1 C11 C12 8.4(11) . . . . ?
B2 N1 C11 C16 7.4(10) . . . . ?
B1 N1 C11 C16 -172.3(7) . . . . ?
N1 C11 C12 C13 175.8(7) . . . . ?
C16 C11 C12 C13 -3.5(11) . . . . ?
N1 C11 C12 C21 -0.7(11) . . . . ?
C16 C11 C12 C21 179.9(7) . . . . ?
C11 C12 C13 C14 2.7(12) . . . . ?
C21 C12 C13 C14 179.2(8) . . . . ?
C12 C13 C14 C15 -0.8(12) . . . . ?
C12 C13 C14 C17 179.0(9) . . . . ?
C13 C14 C15 C16 -0.1(12) . . . . ?
C17 C14 C15 C16 -180.0(9) . . . . ?
C14 C15 C16 C11 -0.8(12) . . . . ?
C14 C15 C16 C31 176.8(7) . . . . ?
C12 C11 C16 C15 2.6(11) . . . . ?
N1 C11 C16 C15 -176.7(7) . . . . ?
C12 C11 C16 C31 -174.9(7) . . . . ?
N1 C11 C16 C31 5.8(11) . . . . ?
C13 C12 C21 C22 -178.7(8) . . . . ?
C11 C12 C21 C22 -2.3(12) . . . . ?
C13 C12 C21 C26 3.6(12) . . . . ?
C11 C12 C21 C26 -180.0(8) . . . . ?
C26 C21 C22 C23 -6.8(12) . . . . ?
C12 C21 C22 C23 175.4(8) . . . . ?
C26 C21 C22 B1 175.8(7) . . . . ?
C12 C21 C22 B1 -2.0(12) . . . . ?
N1 B1 C22 C23 -168.2(7) . . . . ?
C1 B1 C22 C23 10.2(12) . . . . ?
N1 B1 C22 C21 9.2(11) . . . . ?
C1 B1 C22 C21 -172.4(8) . . . . ?
C21 C22 C23 C24 4.2(13) . . . . ?
B1 C22 C23 C24 -178.5(8) . . . . ?
C22 C23 C24 C25 -0.4(14) . . . . ?
C23 C24 C25 C26 -0.7(15) . . . . ?
C24 C25 C26 C21 -2.1(15) . . . . ?
C22 C21 C26 C25 5.8(13) . . . . ?
C12 C21 C26 C25 -176.4(8) . . . . ?
C15 C16 C31 C32 174.3(7) . . . . ?
C11 C16 C31 C32 -8.2(11) . . . . ?
C15 C16 C31 C36 -8.1(11) . . . . ?
C11 C16 C31 C36 169.4(8) . . . . ?
C36 C31 C32 C33 -3.0(11) . . . . ?
C16 C31 C32 C33 174.6(7) . . . . ?
C36 C31 C32 B2 -179.8(7) . . . . ?
C16 C31 C32 B2 -2.2(11) . . . . ?
N1 B2 C32 C33 -161.4(8) . . . . ?
C3 B2 C32 C33 15.6(12) . . . . ?
N1 B2 C32 C31 15.0(11) . . . . ?
C3 B2 C32 C31 -167.9(7) . . . . ?
C31 C32 C33 C34 3.2(12) . . . . ?
B2 C32 C33 C34 179.7(8) . . . . ?
C32 C33 C34 C35 -1.5(13) . . . . ?
C33 C34 C35 C36 -0.4(14) . . . . ?
C34 C35 C36 C31 0.4(13) . . . . ?
C32 C31 C36 C35 1.4(12) . . . . ?
C16 C31 C36 C35 -176.2(8) . . . . ?
C11A N1A B1A C22A 15.2(10) . . . . ?
B2A N1A B1A C22A -165.7(7) . . . . ?
C11A N1A B1A C1A -170.3(7) . . . . ?
B2A N1A B1A C1A 8.7(10) . . . . ?
C11A N1A B2A C32A 14.3(10) . . . . ?
B1A N1A B2A C32A -164.7(7) . . . . ?
C11A N1A B2A C3A -163.2(6) . . . . ?
B1A N1A B2A C3A 17.7(10) . . . . ?
N1A B1A C1A C10A 158.5(7) . . . . ?
C22A B1A C1A C10A -27.4(12) . . . . ?
N1A B1A C1A C2A -25.3(11) . . . . ?
C22A B1A C1A C2A 148.8(7) . . . . ?
C10A C1A C2A C7A 11.0(11) . . . . ?
B1A C1A C2A C7A -165.5(7) . . . . ?
C10A C1A C2A C3A -170.5(7) . . . . ?
B1A C1A C2A C3A 13.1(11) . . . . ?
C1A C2A C3A C4A -170.4(7) . . . . ?
C7A C2A C3A C4A 8.2(10) . . . . ?
C1A C2A C3A B2A 13.5(10) . . . . ?
C7A C2A C3A B2A -168.0(7) . . . . ?
N1A B2A C3A C4A 153.9(7) . . . . ?
C32A B2A C3A C4A -23.5(11) . . . . ?
N1A B2A C3A C2A -30.2(10) . . . . ?
C32A B2A C3A C2A 152.4(7) . . . . ?
C2A C3A C4A C5A -1.4(11) . . . . ?
B2A C3A C4A C5A 174.4(8) . . . . ?
C3A C4A C5A C6A -5.4(13) . . . . ?
C4A C5A C6A C7A 5.2(13) . . . . ?
C5A C6A C7A C8A -178.3(8) . . . . ?
C5A C6A C7A C2A 1.6(12) . . . . ?
C1A C2A C7A C6A 170.2(7) . . . . ?
C3A C2A C7A C6A -8.4(11) . . . . ?
C1A C2A C7A C8A -9.9(11) . . . . ?
C3A C2A C7A C8A 171.6(7) . . . . ?
C6A C7A C8A C9A -177.8(8) . . . . ?
C2A C7A C8A C9A 2.2(12) . . . . ?
C7A C8A C9A C10A 4.2(13) . . . . ?
C2A C1A C10A C9A -4.5(11) . . . . ?
B1A C1A C10A C9A 171.7(8) . . . . ?
C8A C9A C10A C1A -3.1(13) . . . . ?
B1A N1A C11A C16A 168.9(7) . . . . ?
B2A N1A C11A C16A -10.1(10) . . . . ?
B1A N1A C11A C12A -9.1(10) . . . . ?
B2A N1A C11A C12A 171.9(6) . . . . ?
C16A C11A C12A C13A -0.5(11) . . . . ?
N1A C11A C12A C13A 177.5(7) . . . . ?
C16A C11A C12A C21A -179.9(8) . . . . ?
N1A C11A C12A C21A -1.9(10) . . . . ?
C11A C12A C13A C14A 2.1(11) . . . . ?
C21A C12A C13A C14A -178.4(7) . . . . ?
C12A C13A C14A C15A -1.8(12) . . . . ?
C12A C13A C14A C17A 177.8(8) . . . . ?
C13A C14A C15A C16A -0.2(12) . . . . ?
C17A C14A C15A C16A -179.8(8) . . . . ?
C14A C15A C16A C11A 1.7(13) . . . . ?
C14A C15A C16A C31A -177.9(8) . . . . ?
C12A C11A C16A C15A -1.4(11) . . . . ?
N1A C11A C16A C15A -179.4(7) . . . . ?
C12A C11A C16A C31A 178.3(7) . . . . ?
N1A C11A C16A C31A 0.3(11) . . . . ?
C13A C12A C21A C26A 8.1(11) . . . . ?
C11A C12A C21A C26A -172.5(7) . . . . ?
C13A C12A C21A C22A -173.1(7) . . . . ?
C11A C12A C21A C22A 6.3(11) . . . . ?
C26A C21A C22A C23A 3.6(12) . . . . ?
C12A C21A C22A C23A -175.2(7) . . . . ?
C26A C21A C22A B1A 178.9(7) . . . . ?
C12A C21A C22A B1A 0.2(11) . . . . ?
N1A B1A C22A C23A 164.4(8) . . . . ?
C1A B1A C22A C23A -9.7(13) . . . . ?
N1A B1A C22A C21A -10.6(11) . . . . ?
C1A B1A C22A C21A 175.4(8) . . . . ?
C21A C22A C23A C24A -4.7(12) . . . . ?
B1A C22A C23A C24A -179.7(8) . . . . ?
C22A C23A C24A C25A 3.1(13) . . . . ?
C23A C24A C25A C26A -0.4(13) . . . . ?
C24A C25A C26A C21A -0.4(13) . . . . ?
C22A C21A C26A C25A -1.3(12) . . . . ?
C12A C21A C26A C25A 177.5(7) . . . . ?
C15A C16A C31A C36A 4.1(13) . . . . ?
C11A C16A C31A C36A -175.5(9) . . . . ?
C15A C16A C31A C32A -175.8(8) . . . . ?
C11A C16A C31A C32A 4.6(12) . . . . ?
C36A C31A C32A C33A 4.2(12) . . . . ?
C16A C31A C32A C33A -175.9(8) . . . . ?
C36A C31A C32A B2A -179.7(8) . . . . ?
C16A C31A C32A B2A 0.2(11) . . . . ?
N1A B2A C32A C31A -9.3(10) . . . . ?
C3A B2A C32A C31A 168.1(7) . . . . ?
N1A B2A C32A C33A 166.6(8) . . . . ?
C3A B2A C32A C33A -16.0(12) . . . . ?
C31A C32A C33A C34A -5.4(13) . . . . ?
B2A C32A C33A C34A 178.7(8) . . . . ?
C32A C33A C34A C35A 3.3(14) . . . . ?
C33A C34A C35A C36A 0.0(15) . . . . ?
C34A C35A C36A C31A -1.1(15) . . . . ?
C32A C31A C36A C35A -1.1(14) . . . . ?
C16A C31A C36A C35A 179.0(9) . . . . ?
